data_7715329
loop_
_publ_author_name
'Hagiwara, Hiroaki'
'Sonoda, Kento'

_publ_section_title
;
 Impact of flexible hexyl chain ordering in a mononuclear spin crossover
 iron(III) complex.
;
_journal_issue 13
_journal_name_full 'Dalton transactions (Cambridge, England : 2003)'
_journal_page_first 5851
_journal_page_last 5860
_journal_paper_doi 10.1039/d4dt00425f
_journal_volume 53
_journal_year 2024
_chemical_formula_moiety 'C40 H46 Fe N8 O2, C24 H20 B'
_chemical_formula_sum 'C64 H66 B Fe N8 O2'
_chemical_formula_weight 1045.90
_space_group_crystal_system triclinic
_space_group_IT_number 2
_space_group_name_Hall '-P 1'
_space_group_name_H-M_alt 'P -1'
_atom_sites_solution_hydrogens geom
_audit_creation_date 2024-02-04
_audit_creation_method
;
Olex2 1.5
(compiled 2023.08.24 svn.re1ec1418 for OlexSys, GUI svn.r6817)
;
_audit_update_record
;
2024-02-09 deposited with the CCDC.	2024-02-29 downloaded from the CCDC.
;
_cell_angle_alpha 96.939(2)
_cell_angle_beta 98.241(2)
_cell_angle_gamma 115.296(2)
_cell_formula_units_Z 2
_cell_length_a 13.9178(3)
_cell_length_b 14.1124(3)
_cell_length_c 17.1203(3)
_cell_measurement_reflns_used 13171
_cell_measurement_temperature 360(2)
_cell_measurement_theta_max 30.9220
_cell_measurement_theta_min 2.2650
_cell_volume 2945.89(12)
_computing_cell_refinement 'CrysAlisPro 1.171.40.53 (Rigaku OD, 2019)'
_computing_data_collection 'CrystalClear-SM Expert 2.0 r16 (Rigaku, 2014)'
_computing_data_reduction 'CrysAlisPro 1.171.40.53 (Rigaku OD, 2019)'
_computing_molecular_graphics 'Olex2 1.5 (Dolomanov et al., 2009)'
_computing_publication_material 'Olex2 1.5 (Dolomanov et al., 2009)'
_computing_structure_refinement 'SHELXL 2018/3 (Sheldrick, 2015)'
_computing_structure_solution 'SHELXT 2018/2 (Sheldrick, 2018)'
_diffrn_ambient_temperature 360(2)
_diffrn_detector 'CCD plate'
_diffrn_detector_area_resol_mean 14.7059
_diffrn_measured_fraction_theta_full 0.983
_diffrn_measured_fraction_theta_max 0.842
_diffrn_measurement_details
;
List of Runs (angles in degrees, time in seconds):

  # Type    Start    End  Width  t~exp~   \w     \q     \k     \f   Frames
#--------------------------------------------------------------------------
  1  \f    -80.00 100.00   0.50   30.00   0.00  20.00   0.00    --   360
  2  \w    -19.50  27.50   0.50   30.00    --   20.00  90.00   0.00   94
  3  \w    -19.50  27.50   0.50   30.00    --   20.00  90.00  90.00   94
  4  \w    -19.50  27.50   0.50   30.00    --   20.00  90.00 180.00   94
  5  \w    -19.50  27.50   0.50   30.00    --   20.00  90.00 270.00   94
;
_diffrn_measurement_device_type 'Rigaku/MSC Mercury CCD'
_diffrn_measurement_method dtprofit.ref
_diffrn_orient_matrix_type 'CrysAlisPro convention (1999,Acta A55,543-557)'
_diffrn_orient_matrix_UB_11 -0.0135853000
_diffrn_orient_matrix_UB_12 0.0430627000
_diffrn_orient_matrix_UB_13 0.0001046000
_diffrn_orient_matrix_UB_21 -0.0561083000
_diffrn_orient_matrix_UB_22 -0.0369322000
_diffrn_orient_matrix_UB_23 -0.0106379000
_diffrn_orient_matrix_UB_31 -0.0014266000
_diffrn_orient_matrix_UB_32 0.0023323000
_diffrn_orient_matrix_UB_33 0.0414125000
_diffrn_radiation_monochromator graphite
_diffrn_radiation_probe x-ray
_diffrn_radiation_type 'Mo K\a'
_diffrn_radiation_wavelength 0.71073
_diffrn_reflns_av_R_equivalents 0.0108
_diffrn_reflns_av_unetI/netI 0.0187
_diffrn_reflns_Laue_measured_fraction_full 0.983
_diffrn_reflns_Laue_measured_fraction_max 0.842
_diffrn_reflns_limit_h_max 14
_diffrn_reflns_limit_h_min -18
_diffrn_reflns_limit_k_max 18
_diffrn_reflns_limit_k_min -18
_diffrn_reflns_limit_l_max 22
_diffrn_reflns_limit_l_min -15
_diffrn_reflns_number 25263
_diffrn_reflns_point_group_measured_fraction_full 0.983
_diffrn_reflns_point_group_measured_fraction_max 0.842
_diffrn_reflns_theta_full 25.242
_diffrn_reflns_theta_max 30.767
_diffrn_reflns_theta_min 2.231
_diffrn_source 'fine-focus sealed X-ray tube'
_diffrn_source_type 'Enhance (Mo) X-ray Source'
_exptl_absorpt_coefficient_mu 0.305
_exptl_absorpt_correction_T_max 1.00000
_exptl_absorpt_correction_T_min 0.91596
_exptl_absorpt_correction_type multi-scan
_exptl_absorpt_process_details
;
CrysAlisPro 1.171.40.53 (Rigaku Oxford Diffraction, 2019)
Empirical absorption correction using spherical harmonics,
 implemented in SCALE3 ABSPACK scaling algorithm.
;
_exptl_crystal_colour black
_exptl_crystal_colour_primary black
_exptl_crystal_density_diffrn 1.179
_exptl_crystal_description block
_exptl_crystal_F_000 1106
_exptl_crystal_preparation 'Magnetic properties'
_exptl_crystal_recrystallization_method 'Re-crystallisation from solvent: Acetonitrile'
_exptl_crystal_size_max 0.681
_exptl_crystal_size_mid 0.322
_exptl_crystal_size_min 0.24
_refine_diff_density_max 0.385
_refine_diff_density_min -0.259
_refine_diff_density_rms 0.041
_refine_ls_extinction_method none
_refine_ls_goodness_of_fit_ref 1.036
_refine_ls_hydrogen_treatment constr
_refine_ls_matrix_type full
_refine_ls_number_parameters 685
_refine_ls_number_reflns 15492
_refine_ls_number_restraints 10
_refine_ls_restrained_S_all 1.054
_refine_ls_R_factor_all 0.0763
_refine_ls_R_factor_gt 0.0555
_refine_ls_shift/su_max 0.001
_refine_ls_shift/su_mean 0.000
_refine_ls_structure_factor_coef Fsqd
_refine_ls_weighting_details 'w=1/[\s^2^(Fo^2^)+(0.0982P)^2^+0.5657P] where P=(Fo^2^+2Fc^2^)/3'
_refine_ls_weighting_scheme calc
_refine_ls_wR_factor_gt 0.1594
_refine_ls_wR_factor_ref 0.1803
_reflns_Friedel_coverage 0.000
_reflns_number_gt 11484
_reflns_number_total 15492
_reflns_threshold_expression 'I > 2\s(I)'
_cod_data_source_file d4dt00425f2.cif
_cod_data_source_block 1_360K
_cod_depositor_comments 'Adding full bibliography for 7715321--7715329.cif.'
_cod_original_cell_volume 2945.89(11)
_cod_database_code 7715329
_shelx_shelxl_version_number 2018/3
_shelx_space_group_comment
;
The symmetry employed for this shelxl refinement is uniquely defined
by the following loop, which should always be used as a source of
symmetry information in preference to the above space-group names.
They are only intended as comments.
;
_olex2_refinement_description
;
1. Restrained distances
 C1-C2
 1.53 with sigma of 0.02
 C2-C3
 1.53 with sigma of 0.02
 C3-C4
 1.53 with sigma of 0.02
 C4-C5
 1.53 with sigma of 0.02
 C5-C6
 1.53 with sigma of 0.02
 C21-C22
 1.53 with sigma of 0.02
 C22-C23
 1.53 with sigma of 0.02
 C23-C24
 1.53 with sigma of 0.02
 C24-C25
 1.53 with sigma of 0.02
 C25-C26
 1.53 with sigma of 0.02
2.a Secondary CH2 refined with riding coordinates:
 C2(H2A,H2B), C3(H3A,H3B), C4(H4A,H4B), C5(H5A,H5B), C6(H6A,H6B), C9(H9A,H9B),
 C22(H22A,H22B), C23(H23A,H23B), C24(H24A,H24B), C25(H25A,H25B), C26(H26A,H26B),
  C29(H29A,H29B)
2.b Me refined with riding coordinates:
 C1(H1A,H1B,H1C), C21(H21A,H21B,H21C)
2.c Aromatic/amide H refined with riding coordinates:
 C7(H7), C10(H10), C13(H13), C14(H14), C15(H15), C16(H16), C18(H18), C19(H19),
 C27(H27), C30(H30), C33(H33), C34(H34), C35(H35), C36(H36), C38(H38), C39(H39),
  C42(H42), C43(H43), C44(H44), C45(H45), C46(H46), C48(H48), C49(H49),
 C50(H50), C51(H51), C52(H52), C54(H54), C55(H55), C56(H56), C57(H57), C58(H58),
  C60(H60), C61(H61), C62(H62), C63(H63), C64(H64)
;
_olex2_exptl_crystal_mounting_method Fiber
_olex2_submission_special_instructions 'No special instructions were received'
_oxdiff_exptl_absorpt_empirical_details
;
Empirical correction (ABSPACK) includes:
- Absorption correction using spherical harmonics
- Frame scaling
- Detector area scaling
;
_oxdiff_exptl_absorpt_empirical_full_max 1.133
_oxdiff_exptl_absorpt_empirical_full_min 0.829

loop_
_space_group_symop_operation_xyz
'x, y, z'
'-x, -y, -z'

loop_
_atom_site_label
_atom_site_type_symbol
_atom_site_fract_x
_atom_site_fract_y
_atom_site_fract_z
_atom_site_U_iso_or_equiv
_atom_site_adp_type
_atom_site_occupancy
_atom_site_site_symmetry_order
_atom_site_calc_flag
_atom_site_refinement_flags_posn
_atom_site_refinement_flags_adp
_atom_site_refinement_flags_occupancy
_atom_site_disorder_assembly
_atom_site_disorder_group
Fe1 Fe 0.35158(2) 0.15173(2) 0.75429(2) 0.05443(10) Uani 1 1 d . . . . .
O1 O 0.30636(13) 0.01353(11) 0.68997(8) 0.0661(4) Uani 1 1 d . . . . .
O2 O 0.49246(12) 0.17595(13) 0.80796(8) 0.0670(4) Uani 1 1 d . . . . .
N1 N 0.4195(2) 0.47363(16) 0.83803(14) 0.0905(6) Uani 1 1 d . . . . .
N2 N 0.40526(19) 0.38003(16) 0.85685(12) 0.0826(6) Uani 1 1 d . . . . .
N3 N 0.39425(15) 0.31904(14) 0.78818(10) 0.0663(4) Uani 1 1 d . . . . .
N4 N 0.37830(14) 0.20936(13) 0.64754(9) 0.0586(4) Uani 1 1 d . . . . .
N5 N 0.03154(17) 0.11974(18) 0.70354(14) 0.0838(6) Uani 1 1 d . . . . .
N6 N 0.12757(17) 0.15216(18) 0.68290(13) 0.0819(5) Uani 1 1 d . . . . .
N7 N 0.18754(14) 0.13066(14) 0.73770(10) 0.0653(4) Uani 1 1 d . . . . .
N8 N 0.30056(15) 0.09959(15) 0.85871(10) 0.0655(4) Uani 1 1 d . . . . .
C1 C 0.0396(11) 0.3473(11) 1.0331(9) 0.419(11) Uani 1 1 d D . . . .
H1A H -0.003329 0.272650 1.032092 0.629 Uiso 1 1 calc R . . . .
H1B H 0.096257 0.378795 1.081104 0.629 Uiso 1 1 calc R . . . .
H1C H -0.005927 0.382663 1.032429 0.629 Uiso 1 1 calc R . . . .
C2 C 0.0883(17) 0.3590(13) 0.9622(10) 0.500(16) Uani 1 1 d D . . . .
H2A H 0.030051 0.324632 0.914383 0.600 Uiso 1 1 calc R . . . .
H2B H 0.131959 0.320774 0.962926 0.600 Uiso 1 1 calc R . . . .
C3 C 0.1576(7) 0.4704(8) 0.9550(7) 0.272(5) Uani 1 1 d D . . . .
H3A H 0.112162 0.496556 0.925597 0.326 Uiso 1 1 calc R . . . .
H3B H 0.188633 0.515360 1.008536 0.326 Uiso 1 1 calc R . . . .
C4 C 0.2430(6) 0.4805(8) 0.9154(6) 0.297(6) Uani 1 1 d D . . . .
H4A H 0.243092 0.411397 0.911292 0.357 Uiso 1 1 calc R . . . .
H4B H 0.216327 0.484102 0.860825 0.357 Uiso 1 1 calc R . . . .
C5 C 0.3430(6) 0.5473(5) 0.9316(5) 0.239(4) Uani 1 1 d D . . . .
H5A H 0.365665 0.547949 0.987993 0.287 Uiso 1 1 calc R . . . .
H5B H 0.340537 0.614892 0.931204 0.287 Uiso 1 1 calc R . . . .
C6 C 0.4366(4) 0.5634(3) 0.9020(2) 0.1262(13) Uani 1 1 d D . . . .
H6A H 0.494238 0.573390 0.946262 0.151 Uiso 1 1 calc R . . . .
H6B H 0.460510 0.628453 0.880719 0.151 Uiso 1 1 calc R . . . .
C7 C 0.4171(2) 0.47243(19) 0.76022(17) 0.0855(7) Uani 1 1 d . . . . .
H7 H 0.424145 0.527840 0.733467 0.103 Uiso 1 1 calc R . . . .
C8 C 0.40213(19) 0.37324(16) 0.72791(14) 0.0693(5) Uani 1 1 d . . . . .
C9 C 0.3970(3) 0.32010(19) 0.64617(15) 0.0890(8) Uani 1 1 d . . . . .
H9A H 0.338232 0.319696 0.607804 0.107 Uiso 1 1 calc R . . . .
H9B H 0.464688 0.358931 0.629661 0.107 Uiso 1 1 calc R . . . .
C10 C 0.38010(16) 0.15559(16) 0.58129(10) 0.0565(4) Uani 1 1 d . . . . .
H10 H 0.401248 0.193607 0.540932 0.068 Uiso 1 1 calc R . . . .
C11 C 0.35341(15) 0.04503(15) 0.56331(10) 0.0522(4) Uani 1 1 d . . . . .
C12 C 0.36533(15) -0.00074(16) 0.48653(10) 0.0557(4) Uani 1 1 d . . . . .
C13 C 0.41543(19) 0.0616(2) 0.43178(12) 0.0699(5) Uani 1 1 d . . . . .
H13 H 0.439560 0.135272 0.443413 0.084 Uiso 1 1 calc R . . . .
C14 C 0.4289(2) 0.0151(2) 0.36178(13) 0.0806(7) Uani 1 1 d . . . . .
H14 H 0.462459 0.057945 0.326917 0.097 Uiso 1 1 calc R . . . .
C15 C 0.3938(2) -0.0938(3) 0.34210(14) 0.0885(8) Uani 1 1 d . . . . .
H15 H 0.403286 -0.124155 0.294307 0.106 Uiso 1 1 calc R . . . .
C16 C 0.3448(2) -0.1571(2) 0.39362(15) 0.0857(7) Uani 1 1 d . . . . .
H16 H 0.320742 -0.230591 0.380384 0.103 Uiso 1 1 calc R . . . .
C17 C 0.33034(18) -0.11156(19) 0.46682(12) 0.0661(5) Uani 1 1 d . . . . .
C18 C 0.2830(2) -0.17672(18) 0.52126(14) 0.0738(6) Uani 1 1 d . . . . .
H18 H 0.257077 -0.250433 0.506760 0.089 Uiso 1 1 calc R . . . .
C19 C 0.27474(19) -0.13431(17) 0.59383(13) 0.0685(5) Uani 1 1 d . . . . .
H19 H 0.244266 -0.179086 0.628489 0.082 Uiso 1 1 calc R . . . .
C20 C 0.31196(15) -0.02247(15) 0.61756(10) 0.0546(4) Uani 1 1 d . . . . .
C21 C 0.0651(15) 0.5937(13) 0.652(2) 0.67(3) Uani 1 1 d D . . . .
H21A H 0.087469 0.633830 0.610887 1.009 Uiso 1 1 calc R . . . .
H21B H -0.004119 0.587967 0.659284 1.009 Uiso 1 1 calc R . . . .
H21C H 0.118172 0.629572 0.701702 1.009 Uiso 1 1 calc R . . . .
C22 C 0.055(2) 0.4786(15) 0.6260(16) 0.55(2) Uani 1 1 d D . . . .
H22A H 0.001235 0.440253 0.576233 0.664 Uiso 1 1 calc R . . . .
H22B H 0.124469 0.482179 0.618978 0.664 Uiso 1 1 calc R . . . .
C23 C 0.0235(19) 0.4310(17) 0.6886(12) 0.515(16) Uani 1 1 d D . . . .
H23A H -0.051303 0.415859 0.688808 0.618 Uiso 1 1 calc R . . . .
H23B H 0.069352 0.477794 0.739340 0.618 Uiso 1 1 calc R . . . .
C24 C 0.0338(8) 0.3303(7) 0.6779(8) 0.325(7) Uani 1 1 d D . . . .
H24A H 0.062910 0.327219 0.630010 0.390 Uiso 1 1 calc R . . . .
H24B H 0.089684 0.338841 0.722983 0.390 Uiso 1 1 calc R . . . .
C25 C -0.0457(7) 0.2372(7) 0.6716(8) 0.373(9) Uani 1 1 d D . . . .
H25A H -0.103187 0.235553 0.631212 0.448 Uiso 1 1 calc R . . . .
H25B H -0.068707 0.241712 0.722197 0.448 Uiso 1 1 calc R . . . .
C26 C -0.0563(3) 0.1342(3) 0.6553(3) 0.1232(12) Uani 1 1 d D . . . .
H26A H -0.057777 0.115247 0.598581 0.148 Uiso 1 1 calc R . . . .
H26B H -0.125467 0.085079 0.665193 0.148 Uiso 1 1 calc R . . . .
C27 C 0.0291(2) 0.0776(2) 0.76888(17) 0.0873(7) Uani 1 1 d . . . . .
H27 H -0.029040 0.049556 0.794063 0.105 Uiso 1 1 calc R . . . .
C28 C 0.12926(18) 0.0841(2) 0.79095(14) 0.0734(6) Uani 1 1 d . . . . .
C29 C 0.1816(2) 0.0482(3) 0.85413(19) 0.1040(10) Uani 1 1 d . . . . .
H29A H 0.152814 -0.029100 0.841250 0.125 Uiso 1 1 calc R . . . .
H29B H 0.166781 0.067888 0.905667 0.125 Uiso 1 1 calc R . . . .
C30 C 0.36264(19) 0.10531(18) 0.92457(11) 0.0663(5) Uani 1 1 d . . . . .
H30 H 0.328349 0.081911 0.966217 0.080 Uiso 1 1 calc R . . . .
C31 C 0.47769(17) 0.14333(15) 0.94095(10) 0.0582(4) Uani 1 1 d . . . . .
C32 C 0.5341(2) 0.14191(16) 1.01862(11) 0.0647(5) Uani 1 1 d . . . . .
C33 C 0.4809(3) 0.1073(2) 1.08185(13) 0.0821(7) Uani 1 1 d . . . . .
H33 H 0.406806 0.087313 1.075100 0.098 Uiso 1 1 calc R . . . .
C34 C 0.5372(3) 0.1030(3) 1.15307(15) 0.1010(10) Uani 1 1 d . . . . .
H34 H 0.500455 0.078811 1.193431 0.121 Uiso 1 1 calc R . . . .
C35 C 0.6486(4) 0.1342(3) 1.16564(16) 0.1106(11) Uani 1 1 d . . . . .
H35 H 0.685648 0.130118 1.213853 0.133 Uiso 1 1 calc R . . . .
C36 C 0.7026(3) 0.1704(3) 1.10774(16) 0.0963(8) Uani 1 1 d . . . . .
H36 H 0.777295 0.193227 1.117026 0.116 Uiso 1 1 calc R . . . .
C37 C 0.6466(2) 0.17409(19) 1.03229(13) 0.0746(6) Uani 1 1 d . . . . .
C38 C 0.7036(2) 0.2090(2) 0.97087(15) 0.0816(6) Uani 1 1 d . . . . .
H38 H 0.778287 0.231423 0.980645 0.098 Uiso 1 1 calc R . . . .
C39 C 0.65139(19) 0.2105(2) 0.89808(14) 0.0739(6) Uani 1 1 d . . . . .
H39 H 0.690886 0.233985 0.858928 0.089 Uiso 1 1 calc R . . . .
C40 C 0.53753(17) 0.17671(16) 0.88073(11) 0.0587(4) Uani 1 1 d . . . . .
C41 C 0.72564(18) 0.62629(18) 0.73066(15) 0.0731(6) Uani 1 1 d . . . . .
C42 C 0.6882(2) 0.5835(2) 0.7944(2) 0.0941(8) Uani 1 1 d . . . . .
H42 H 0.670043 0.622627 0.832085 0.113 Uiso 1 1 calc R . . . .
C43 C 0.6762(3) 0.4795(3) 0.8042(3) 0.1172(12) Uani 1 1 d . . . . .
H43 H 0.653283 0.453060 0.849003 0.141 Uiso 1 1 calc R . . . .
C44 C 0.6981(4) 0.4209(3) 0.7486(3) 0.1387(15) Uani 1 1 d . . . . .
H44 H 0.688885 0.353020 0.754235 0.166 Uiso 1 1 calc R . . . .
C45 C 0.7338(4) 0.4599(3) 0.6840(3) 0.1486(17) Uani 1 1 d . . . . .
H45 H 0.748321 0.418578 0.645288 0.178 Uiso 1 1 calc R . . . .
C46 C 0.7484(3) 0.5607(2) 0.6761(2) 0.1051(10) Uani 1 1 d . . . . .
H46 H 0.774842 0.586650 0.632170 0.126 Uiso 1 1 calc R . . . .
C47 C 0.60603(17) 0.70597(15) 0.66346(13) 0.0638(5) Uani 1 1 d . . . . .
C48 C 0.52927(18) 0.72435(18) 0.69925(16) 0.0718(5) Uani 1 1 d . . . . .
H48 H 0.551241 0.763570 0.751782 0.086 Uiso 1 1 calc R . . . .
C49 C 0.4212(2) 0.6860(2) 0.6589(2) 0.0893(8) Uani 1 1 d . . . . .
H49 H 0.372743 0.700045 0.684514 0.107 Uiso 1 1 calc R . . . .
C50 C 0.3864(2) 0.6271(2) 0.5811(2) 0.1020(10) Uani 1 1 d . . . . .
H50 H 0.314298 0.600726 0.554141 0.122 Uiso 1 1 calc R . . . .
C51 C 0.4595(3) 0.6077(2) 0.5437(2) 0.0999(9) Uani 1 1 d . . . . .
H51 H 0.436815 0.568251 0.491175 0.120 Uiso 1 1 calc R . . . .
C52 C 0.5661(2) 0.6465(2) 0.58392(16) 0.0823(6) Uani 1 1 d . . . . .
H52 H 0.613879 0.632788 0.557225 0.099 Uiso 1 1 calc R . . . .
C53 C 0.82291(17) 0.79052(16) 0.65830(13) 0.0630(5) Uani 1 1 d . . . . .
C54 C 0.8099(2) 0.8313(2) 0.59136(17) 0.0912(7) Uani 1 1 d . . . . .
H54 H 0.742823 0.829249 0.572301 0.109 Uiso 1 1 calc R . . . .
C55 C 0.8934(3) 0.8761(3) 0.5504(2) 0.1204(12) Uani 1 1 d . . . . .
H55 H 0.880305 0.901280 0.504269 0.145 Uiso 1 1 calc R . . . .
C56 C 0.9931(3) 0.8833(3) 0.5770(2) 0.1176(12) Uani 1 1 d . . . . .
H56 H 1.048434 0.912877 0.549547 0.141 Uiso 1 1 calc R . . . .
C57 C 1.0106(3) 0.8471(3) 0.6438(2) 0.1046(10) Uani 1 1 d . . . . .
H57 H 1.079342 0.853276 0.663498 0.125 Uiso 1 1 calc R . . . .
C58 C 0.9276(2) 0.8005(2) 0.68397(17) 0.0840(7) Uani 1 1 d . . . . .
H58 H 0.942071 0.774941 0.729578 0.101 Uiso 1 1 calc R . . . .
C59 C 0.76953(16) 0.83578(18) 0.79149(12) 0.0638(5) Uani 1 1 d . . . . .
C60 C 0.75069(18) 0.92496(19) 0.78744(15) 0.0755(6) Uani 1 1 d . . . . .
H60 H 0.711756 0.927232 0.739388 0.091 Uiso 1 1 calc R . . . .
C61 C 0.7875(2) 1.0098(2) 0.8519(2) 0.0964(9) Uani 1 1 d . . . . .
H61 H 0.772390 1.067327 0.847418 0.116 Uiso 1 1 calc R . . . .
C62 C 0.8482(3) 1.0081(3) 0.92431(19) 0.1087(11) Uani 1 1 d . . . . .
H62 H 0.873558 1.064279 0.968512 0.130 Uiso 1 1 calc R . . . .
C63 C 0.8686(3) 0.9249(3) 0.92858(18) 0.1112(11) Uani 1 1 d . . . . .
H63 H 0.909591 0.924016 0.976211 0.133 Uiso 1 1 calc R . . . .
C64 C 0.8309(2) 0.8398(3) 0.86451(14) 0.0865(7) Uani 1 1 d . . . . .
H64 H 0.847132 0.783263 0.870311 0.104 Uiso 1 1 calc R . . . .
B1 B 0.73126(19) 0.74071(18) 0.71182(14) 0.0607(5) Uani 1 1 d . . . . .

loop_
_atom_site_aniso_label
_atom_site_aniso_U_11
_atom_site_aniso_U_22
_atom_site_aniso_U_33
_atom_site_aniso_U_23
_atom_site_aniso_U_13
_atom_site_aniso_U_12
Fe1 0.06711(18) 0.05756(16) 0.04625(14) 0.01946(10) 0.02461(11) 0.02914(13)
O1 0.0909(10) 0.0589(7) 0.0539(7) 0.0211(6) 0.0313(7) 0.0317(7)
O2 0.0703(8) 0.0898(10) 0.0522(7) 0.0278(7) 0.0273(6) 0.0388(8)
N1 0.1117(17) 0.0585(11) 0.0933(15) 0.0031(10) 0.0333(13) 0.0312(11)
N2 0.1051(15) 0.0635(11) 0.0742(11) 0.0046(9) 0.0310(11) 0.0324(11)
N3 0.0774(11) 0.0584(9) 0.0632(9) 0.0125(7) 0.0260(8) 0.0275(8)
N4 0.0762(10) 0.0546(8) 0.0522(8) 0.0211(6) 0.0238(7) 0.0305(8)
N5 0.0638(11) 0.0836(13) 0.0974(15) 0.0161(11) 0.0127(10) 0.0295(10)
N6 0.0702(12) 0.0884(14) 0.0859(13) 0.0273(11) 0.0141(10) 0.0332(10)
N7 0.0660(10) 0.0691(10) 0.0656(9) 0.0219(8) 0.0218(8) 0.0305(8)
N8 0.0717(10) 0.0767(11) 0.0576(9) 0.0283(8) 0.0312(8) 0.0331(9)
C1 0.283(14) 0.332(17) 0.53(2) 0.192(18) -0.075(16) 0.057(11)
C2 0.70(4) 0.301(19) 0.39(2) 0.047(16) 0.31(2) 0.076(19)
C3 0.192(7) 0.231(9) 0.353(13) -0.047(9) 0.091(8) 0.077(7)
C4 0.164(6) 0.282(10) 0.349(11) -0.153(9) 0.082(7) 0.059(6)
C5 0.195(6) 0.137(4) 0.315(9) -0.102(5) 0.116(6) 0.030(4)
C6 0.172(4) 0.0708(17) 0.119(3) -0.0111(16) 0.042(2) 0.045(2)
C7 0.1030(19) 0.0529(12) 0.0978(18) 0.0161(11) 0.0297(14) 0.0301(12)
C8 0.0815(14) 0.0531(10) 0.0746(12) 0.0188(9) 0.0270(10) 0.0271(10)
C9 0.146(2) 0.0648(13) 0.0707(13) 0.0307(11) 0.0426(15) 0.0508(15)
C10 0.0667(11) 0.0644(10) 0.0471(8) 0.0234(7) 0.0204(7) 0.0321(9)
C11 0.0570(9) 0.0629(10) 0.0435(8) 0.0155(7) 0.0136(7) 0.0312(8)
C12 0.0573(10) 0.0724(11) 0.0461(8) 0.0124(7) 0.0107(7) 0.0376(9)
C13 0.0849(14) 0.0949(16) 0.0506(9) 0.0236(10) 0.0245(9) 0.0544(13)
C14 0.0968(17) 0.118(2) 0.0539(10) 0.0244(12) 0.0295(11) 0.0675(16)
C15 0.0978(18) 0.129(2) 0.0537(11) 0.0022(13) 0.0178(11) 0.0691(17)
C16 0.0978(18) 0.0926(17) 0.0692(13) -0.0071(12) 0.0142(12) 0.0526(15)
C17 0.0668(12) 0.0805(13) 0.0546(10) 0.0057(9) 0.0084(8) 0.0402(11)
C18 0.0816(14) 0.0589(11) 0.0766(13) 0.0032(10) 0.0139(11) 0.0315(11)
C19 0.0799(14) 0.0592(11) 0.0696(12) 0.0191(9) 0.0234(10) 0.0306(10)
C20 0.0595(10) 0.0597(10) 0.0509(8) 0.0161(7) 0.0168(7) 0.0299(8)
C21 0.40(2) 0.223(14) 1.44(9) 0.25(3) 0.28(3) 0.136(15)
C22 0.64(4) 0.33(2) 0.80(5) 0.27(3) 0.43(4) 0.20(2)
C23 0.51(3) 0.52(3) 0.63(4) 0.24(3) 0.01(3) 0.34(3)
C24 0.250(10) 0.155(6) 0.521(18) 0.060(9) -0.089(11) 0.104(7)
C25 0.219(8) 0.166(6) 0.63(2) -0.013(10) -0.218(11) 0.111(6)
C26 0.0772(18) 0.135(3) 0.144(3) 0.029(2) -0.0044(19) 0.0440(19)
C27 0.0628(13) 0.0999(19) 0.0929(17) 0.0167(14) 0.0270(12) 0.0288(13)
C28 0.0660(12) 0.0806(14) 0.0751(13) 0.0234(11) 0.0304(10) 0.0279(11)
C29 0.0757(15) 0.148(3) 0.0999(19) 0.072(2) 0.0439(14) 0.0421(17)
C30 0.0831(14) 0.0752(13) 0.0524(9) 0.0260(9) 0.0335(9) 0.0376(11)
C31 0.0787(12) 0.0557(10) 0.0467(8) 0.0133(7) 0.0219(8) 0.0329(9)
C32 0.0943(15) 0.0572(10) 0.0487(9) 0.0104(7) 0.0179(9) 0.0393(10)
C33 0.121(2) 0.0876(16) 0.0505(10) 0.0216(10) 0.0282(11) 0.0535(15)
C34 0.160(3) 0.108(2) 0.0537(12) 0.0268(13) 0.0288(15) 0.074(2)
C35 0.177(4) 0.118(2) 0.0543(13) 0.0185(14) 0.0033(17) 0.090(3)
C36 0.120(2) 0.102(2) 0.0705(14) 0.0122(13) -0.0019(14) 0.0621(18)
C37 0.1000(17) 0.0698(13) 0.0566(10) 0.0084(9) 0.0073(10) 0.0449(12)
C38 0.0784(15) 0.0930(17) 0.0746(14) 0.0165(12) 0.0112(11) 0.0416(13)
C39 0.0747(13) 0.0857(15) 0.0659(12) 0.0224(11) 0.0240(10) 0.0360(12)
C40 0.0718(12) 0.0603(10) 0.0500(9) 0.0150(7) 0.0205(8) 0.0322(9)
C41 0.0636(12) 0.0627(12) 0.0882(14) 0.0259(11) 0.0116(10) 0.0231(10)
C42 0.0788(16) 0.0920(18) 0.113(2) 0.0469(16) 0.0279(14) 0.0310(14)
C43 0.115(2) 0.098(2) 0.131(3) 0.062(2) 0.031(2) 0.0298(19)
C44 0.184(4) 0.093(2) 0.167(4) 0.059(3) 0.060(3) 0.073(3)
C45 0.221(5) 0.080(2) 0.173(4) 0.041(2) 0.073(4) 0.080(3)
C46 0.137(3) 0.0666(15) 0.125(2) 0.0285(15) 0.046(2) 0.0512(17)
C47 0.0605(11) 0.0497(10) 0.0767(12) 0.0185(9) 0.0110(9) 0.0205(8)
C48 0.0627(12) 0.0607(12) 0.0908(15) 0.0204(10) 0.0140(10) 0.0263(10)
C49 0.0635(13) 0.0742(15) 0.132(2) 0.0300(15) 0.0171(14) 0.0320(12)
C50 0.0710(16) 0.0770(17) 0.133(3) 0.0197(17) -0.0164(16) 0.0233(13)
C51 0.0894(19) 0.0808(17) 0.100(2) 0.0035(14) -0.0120(15) 0.0254(15)
C52 0.0779(15) 0.0691(14) 0.0840(15) 0.0042(11) 0.0033(12) 0.0261(12)
C53 0.0663(11) 0.0503(10) 0.0679(11) 0.0086(8) 0.0172(9) 0.0225(9)
C54 0.0903(17) 0.0921(18) 0.0899(17) 0.0377(14) 0.0266(14) 0.0331(14)
C55 0.131(3) 0.122(3) 0.101(2) 0.056(2) 0.048(2) 0.036(2)
C56 0.111(3) 0.111(2) 0.118(3) 0.026(2) 0.066(2) 0.025(2)
C57 0.0767(17) 0.106(2) 0.127(3) 0.0150(19) 0.0456(17) 0.0318(15)
C58 0.0719(14) 0.0919(17) 0.0892(16) 0.0202(13) 0.0245(12) 0.0354(13)
C59 0.0537(10) 0.0718(12) 0.0615(10) 0.0159(9) 0.0162(8) 0.0227(9)
C60 0.0625(12) 0.0685(13) 0.0826(14) 0.0036(11) 0.0182(10) 0.0203(10)
C61 0.0806(16) 0.0813(17) 0.114(2) -0.0071(15) 0.0403(16) 0.0251(13)
C62 0.100(2) 0.101(2) 0.0823(18) -0.0235(16) 0.0307(16) 0.0144(17)
C63 0.102(2) 0.135(3) 0.0669(15) 0.0031(17) 0.0117(14) 0.033(2)
C64 0.0792(15) 0.1053(19) 0.0659(13) 0.0158(12) 0.0114(11) 0.0354(14)
B1 0.0591(12) 0.0554(11) 0.0677(12) 0.0180(9) 0.0146(9) 0.0243(10)

loop_
_atom_type_symbol
_atom_type_description
_atom_type_scat_dispersion_real
_atom_type_scat_dispersion_imag
_atom_type_scat_source
C C 0.0033 0.0016 'International Tables Vol C Tables 4.2.6.8 and 6.1.1.4'
H H 0.0000 0.0000 'International Tables Vol C Tables 4.2.6.8 and 6.1.1.4'
B B 0.0013 0.0007 'International Tables Vol C Tables 4.2.6.8 and 6.1.1.4'
Fe Fe 0.3463 0.8444 'International Tables Vol C Tables 4.2.6.8 and 6.1.1.4'
N N 0.0061 0.0033 'International Tables Vol C Tables 4.2.6.8 and 6.1.1.4'
O O 0.0106 0.0060 'International Tables Vol C Tables 4.2.6.8 and 6.1.1.4'

loop_
_geom_angle_atom_site_label_1
_geom_angle_atom_site_label_2
_geom_angle_atom_site_label_3
_geom_angle
_geom_angle_site_symmetry_1
_geom_angle_site_symmetry_3
_geom_angle_publ_flag
O1 Fe1 N3 161.15(6) . . ?
O1 Fe1 N4 85.83(6) . . ?
O1 Fe1 N7 92.04(7) . . ?
O1 Fe1 N8 97.16(6) . . ?
O2 Fe1 O1 98.40(7) . . ?
O2 Fe1 N3 91.22(7) . . ?
O2 Fe1 N4 103.79(6) . . ?
O2 Fe1 N7 159.51(6) . . ?
O2 Fe1 N8 85.48(6) . . ?
N4 Fe1 N3 76.11(6) . . ?
N4 Fe1 N7 94.47(7) . . ?
N4 Fe1 N8 169.79(7) . . ?
N7 Fe1 N3 84.13(7) . . ?
N8 Fe1 N3 99.74(7) . . ?
N8 Fe1 N7 75.72(7) . . ?
C20 O1 Fe1 135.34(12) . . ?
C40 O2 Fe1 135.87(12) . . ?
N2 N1 C6 119.7(3) . . ?
C7 N1 N2 112.2(2) . . ?
C7 N1 C6 128.1(3) . . ?
N3 N2 N1 104.75(19) . . ?
N2 N3 Fe1 132.67(15) . . ?
N2 N3 C8 110.63(18) . . ?
C8 N3 Fe1 116.37(14) . . ?
C9 N4 Fe1 118.65(13) . . ?
C10 N4 Fe1 125.58(13) . . ?
C10 N4 C9 115.77(16) . . ?
N6 N5 C26 119.7(3) . . ?
C27 N5 N6 112.3(2) . . ?
C27 N5 C26 128.0(3) . . ?
N7 N6 N5 105.0(2) . . ?
N6 N7 Fe1 132.58(14) . . ?
N6 N7 C28 110.27(19) . . ?
C28 N7 Fe1 117.12(15) . . ?
C29 N8 Fe1 116.41(15) . . ?
C30 N8 Fe1 126.29(14) . . ?
C30 N8 C29 117.27(18) . . ?
C1 C2 C3 116.0(14) . . ?
C4 C3 C2 113.6(11) . . ?
C5 C4 C3 131.9(7) . . ?
C4 C5 C6 138.2(5) . . ?
C5 C6 N1 113.4(3) . . ?
N1 C7 C8 105.4(2) . . ?
N3 C8 C7 107.0(2) . . ?
N3 C8 C9 119.01(19) . . ?
C7 C8 C9 133.9(2) . . ?
N4 C9 C8 109.03(17) . . ?
N4 C10 C11 127.37(16) . . ?
C10 C11 C12 119.64(15) . . ?
C20 C11 C10 121.21(15) . . ?
C20 C11 C12 119.12(17) . . ?
C13 C12 C11 123.24(19) . . ?
C17 C12 C11 118.98(17) . . ?
C17 C12 C13 117.70(18) . . ?
C14 C13 C12 121.0(2) . . ?
C13 C14 C15 121.3(2) . . ?
C16 C15 C14 119.5(2) . . ?
C15 C16 C17 120.7(3) . . ?
C12 C17 C16 119.8(2) . . ?
C12 C17 C18 119.62(18) . . ?
C16 C17 C18 120.6(2) . . ?
C19 C18 C17 121.7(2) . . ?
C18 C19 C20 120.8(2) . . ?
O1 C20 C11 122.89(17) . . ?
O1 C20 C19 117.50(17) . . ?
C11 C20 C19 119.61(17) . . ?
C23 C22 C21 103.5(19) . . ?
C22 C23 C24 107.5(19) . . ?
C25 C24 C23 124.0(14) . . ?
C24 C25 C26 133.4(10) . . ?
C25 C26 N5 114.1(4) . . ?
N5 C27 C28 105.2(2) . . ?
N7 C28 C27 107.3(2) . . ?
N7 C28 C29 117.8(2) . . ?
C27 C28 C29 134.9(2) . . ?
C28 C29 N8 108.69(19) . . ?
N8 C30 C31 127.55(17) . . ?
C30 C31 C32 119.89(17) . . ?
C40 C31 C30 120.94(17) . . ?
C40 C31 C32 119.05(19) . . ?
C33 C32 C31 123.2(2) . . ?
C37 C32 C31 119.22(19) . . ?
C37 C32 C33 117.6(2) . . ?
C34 C33 C32 120.9(3) . . ?
C33 C34 C35 121.0(3) . . ?
C36 C35 C34 119.8(3) . . ?
C35 C36 C37 121.0(3) . . ?
C32 C37 C36 119.7(2) . . ?
C32 C37 C38 119.8(2) . . ?
C38 C37 C36 120.5(3) . . ?
C39 C38 C37 121.3(2) . . ?
C38 C39 C40 121.1(2) . . ?
O2 C40 C31 123.11(19) . . ?
O2 C40 C39 117.33(17) . . ?
C31 C40 C39 119.54(18) . . ?
C42 C41 C46 115.2(3) . . ?
C42 C41 B1 123.7(2) . . ?
C46 C41 B1 120.7(2) . . ?
C41 C42 C43 121.6(3) . . ?
C44 C43 C42 119.6(3) . . ?
C43 C44 C45 120.6(3) . . ?
C44 C45 C46 119.7(4) . . ?
C45 C46 C41 123.4(3) . . ?
C48 C47 C52 115.0(2) . . ?
C48 C47 B1 123.7(2) . . ?
C52 C47 B1 121.0(2) . . ?
C49 C48 C47 122.4(2) . . ?
C50 C49 C48 120.0(3) . . ?
C49 C50 C51 119.4(3) . . ?
C52 C51 C50 120.1(3) . . ?
C51 C52 C47 123.1(3) . . ?
C54 C53 C58 114.5(2) . . ?
C54 C53 B1 125.8(2) . . ?
C58 C53 B1 119.5(2) . . ?
C53 C54 C55 122.5(3) . . ?
C56 C55 C54 120.8(3) . . ?
C57 C56 C55 118.7(3) . . ?
C56 C57 C58 120.9(3) . . ?
C57 C58 C53 122.4(3) . . ?
C60 C59 B1 120.98(19) . . ?
C64 C59 C60 115.1(2) . . ?
C64 C59 B1 123.6(2) . . ?
C61 C60 C59 122.7(3) . . ?
C60 C61 C62 119.1(3) . . ?
C63 C62 C61 118.9(3) . . ?
C62 C63 C64 121.9(3) . . ?
C63 C64 C59 122.2(3) . . ?
C47 B1 C41 103.31(16) . . ?
C53 B1 C41 109.42(18) . . ?
C53 B1 C47 113.55(17) . . ?
C59 B1 C41 115.11(18) . . ?
C59 B1 C47 111.39(17) . . ?
C59 B1 C53 104.35(16) . . ?

loop_
_geom_bond_atom_site_label_1
_geom_bond_atom_site_label_2
_geom_bond_distance
_geom_bond_site_symmetry_2
_geom_bond_publ_flag
Fe1 O1 1.9095(14) . ?
Fe1 O2 1.9080(15) . ?
Fe1 N3 2.1531(17) . ?
Fe1 N4 2.1060(14) . ?
Fe1 N7 2.1436(18) . ?
Fe1 N8 2.1159(15) . ?
O1 C20 1.308(2) . ?
O2 C40 1.309(2) . ?
N1 N2 1.336(3) . ?
N1 C6 1.481(3) . ?
N1 C7 1.325(3) . ?
N2 N3 1.318(2) . ?
N3 C8 1.346(3) . ?
N4 C9 1.475(3) . ?
N4 C10 1.296(2) . ?
N5 N6 1.331(3) . ?
N5 C26 1.477(4) . ?
N5 C27 1.327(4) . ?
N6 N7 1.315(3) . ?
N7 C28 1.350(3) . ?
N8 C29 1.482(3) . ?
N8 C30 1.290(3) . ?
C1 C2 1.465(14) . ?
C2 C3 1.484(13) . ?
C3 C4 1.416(8) . ?
C4 C5 1.268(7) . ?
C5 C6 1.403(6) . ?
C7 C8 1.356(3) . ?
C8 C9 1.482(3) . ?
C10 C11 1.422(3) . ?
C11 C12 1.457(2) . ?
C11 C20 1.414(2) . ?
C12 C13 1.415(3) . ?
C12 C17 1.404(3) . ?
C13 C14 1.372(3) . ?
C14 C15 1.379(4) . ?
C15 C16 1.372(4) . ?
C16 C17 1.418(3) . ?
C17 C18 1.419(3) . ?
C18 C19 1.355(3) . ?
C19 C20 1.418(3) . ?
C21 C22 1.572(16) . ?
C22 C23 1.359(16) . ?
C23 C24 1.481(14) . ?
C24 C25 1.284(10) . ?
C25 C26 1.386(8) . ?
C27 C28 1.351(4) . ?
C28 C29 1.476(4) . ?
C30 C31 1.425(3) . ?
C31 C32 1.451(3) . ?
C31 C40 1.416(2) . ?
C32 C33 1.417(3) . ?
C32 C37 1.406(4) . ?
C33 C34 1.375(4) . ?
C34 C35 1.394(5) . ?
C35 C36 1.347(5) . ?
C36 C37 1.428(3) . ?
C37 C38 1.417(4) . ?
C38 C39 1.357(3) . ?
C39 C40 1.419(3) . ?
C41 C42 1.371(4) . ?
C41 C46 1.399(4) . ?
C41 B1 1.656(3) . ?
C42 C43 1.439(5) . ?
C43 C44 1.339(6) . ?
C44 C45 1.357(6) . ?
C45 C46 1.376(4) . ?
C47 C48 1.404(3) . ?
C47 C52 1.406(3) . ?
C47 B1 1.650(3) . ?
C48 C49 1.395(3) . ?
C49 C50 1.380(4) . ?
C50 C51 1.381(5) . ?
C51 C52 1.377(4) . ?
C53 C54 1.367(3) . ?
C53 C58 1.401(3) . ?
C53 B1 1.639(3) . ?
C54 C55 1.399(4) . ?
C55 C56 1.353(5) . ?
C56 C57 1.340(5) . ?
C57 C58 1.389(4) . ?
C59 C60 1.398(3) . ?
C59 C64 1.390(3) . ?
C59 B1 1.638(3) . ?
C60 C61 1.382(3) . ?
C61 C62 1.405(5) . ?
C62 C63 1.329(5) . ?
C63 C64 1.377(4) . ?
